data_7115334
loop_
_publ_author_name
'Yuehong Wen'
'Tianlu Sheng'
'Zhihao Sun'
'Zhenzhen Xue'
'Yanlong Wang'
'Yong Wang'
'Shengmin Hu'
'Xiao Ma'
'Xintao Wu'

_publ_section_title
;
 A combination of the 'pillaring' strategy and chiral induction: an
 approach to prepare homochiral three-dimensional coordination polymers
 from achiral precursors
;
_journal_coden_Cambridge 182
_journal_name_full Chem.Commun.
_journal_page_first 8320
_journal_paper_doi 10.1039/C4cc03478C
_journal_volume 50
_journal_year 2014
_chemical_absolute_configuration unk
_chemical_formula_sum 'C14 H32 N4 O11 S Zn'
_chemical_formula_weight 529.87
_chemical_name_systematic
; 
 ? 
;
_space_group_IT_number 5
_symmetry_cell_setting monoclinic
_symmetry_space_group_name_Hall 'C 2y'
_symmetry_space_group_name_H-M 'C 1 2 1'
_atom_sites_solution_hydrogens geom
_atom_sites_solution_primary direct
_atom_sites_solution_secondary difmap
_audit_creation_method SHELXL-97
_cell_angle_alpha 90.00
_cell_angle_beta 90.759(14)
_cell_angle_gamma 90.00
_cell_formula_units_Z 2
_cell_length_a 13.783(9)
_cell_length_b 12.697(9)
_cell_length_c 6.743(5)
_cell_measurement_reflns_used 1518
_cell_measurement_temperature 293(2)
_cell_measurement_theta_max 27.5050
_cell_measurement_theta_min 3.0211
_cell_volume 1179.9(14)
_computing_cell_refinement 'CrystalClear (Rigaku Inc., 2008)'
_computing_data_collection 'CrystalClear (Rigaku Inc., 2008)'
_computing_data_reduction 'CrystalClear (Rigaku Inc., 2008)'
_computing_structure_refinement 'SHELXL-97 (Sheldrick, 1997)'
_computing_structure_solution 'SHELXS-97 (Sheldrick, 1990)'
_diffrn_ambient_temperature 293(2)
_diffrn_detector_area_resol_mean 14.6306
_diffrn_measured_fraction_theta_full 0.988
_diffrn_measured_fraction_theta_max 0.988
_diffrn_measurement_device_type 'Mercury70 (2x2 bin mode)'
_diffrn_measurement_method CCD_Profile_fitting
_diffrn_radiation_monochromator graphite
_diffrn_radiation_source 'fine-focus sealed tube'
_diffrn_radiation_type MoK\a
_diffrn_radiation_wavelength 0.71073
_diffrn_reflns_av_R_equivalents 0.0503
_diffrn_reflns_av_sigmaI/netI 0.0947
_diffrn_reflns_limit_h_max 17
_diffrn_reflns_limit_h_min -17
_diffrn_reflns_limit_k_max 16
_diffrn_reflns_limit_k_min -16
_diffrn_reflns_limit_l_max 8
_diffrn_reflns_limit_l_min -8
_diffrn_reflns_number 4568
_diffrn_reflns_theta_full 27.44
_diffrn_reflns_theta_max 27.44
_diffrn_reflns_theta_min 3.02
_exptl_absorpt_coefficient_mu 1.188
_exptl_absorpt_correction_T_max 1.0000
_exptl_absorpt_correction_T_min 0.8073
_exptl_absorpt_correction_type multi-scan
_exptl_crystal_colour White
_exptl_crystal_density_diffrn 1.491
_exptl_crystal_density_method 'not measured'
_exptl_crystal_description Prism
_exptl_crystal_F_000 556
_exptl_crystal_size_max 0.1000
_exptl_crystal_size_mid 0.1000
_exptl_crystal_size_min 0.0800
_refine_diff_density_max 1.183
_refine_diff_density_min -0.738
_refine_diff_density_rms 0.149
_refine_ls_abs_structure_details 'Flack H D (1983), Acta Cryst. A39, 876-881'
_refine_ls_abs_structure_Flack 0.04(2)
_refine_ls_extinction_method none
_refine_ls_goodness_of_fit_ref 1.065
_refine_ls_hydrogen_treatment constr
_refine_ls_matrix_type full
_refine_ls_number_parameters 124
_refine_ls_number_reflns 2541
_refine_ls_number_restraints 1
_refine_ls_restrained_S_all 1.065
_refine_ls_R_factor_all 0.0717
_refine_ls_R_factor_gt 0.0606
_refine_ls_shift/su_max 0.000
_refine_ls_shift/su_mean 0.000
_refine_ls_structure_factor_coef Fsqd
_refine_ls_weighting_details 'calc w=1/[\s^2^(Fo^2^)+(0.0768P)^2^+0.0000P] where P=(Fo^2^+2Fc^2^)/3'
_refine_ls_weighting_scheme calc
_refine_ls_wR_factor_gt 0.1449
_refine_ls_wR_factor_ref 0.1534
_reflns_number_gt 2112
_reflns_number_total 2541
_reflns_threshold_expression >2sigma(I)
_cod_data_source_file c4cc03478c2.cif
_cod_data_source_block a3
_cod_original_cell_volume 1180.1(14)
_cod_original_sg_symbol_H-M C2
_cod_database_code 7115334

loop_
_symmetry_equiv_pos_as_xyz
'x, y, z'
'-x, y, -z'
'x+1/2, y+1/2, z'
'-x+1/2, y+1/2, -z'

loop_
_atom_site_label
_atom_site_type_symbol
_atom_site_fract_x
_atom_site_fract_y
_atom_site_fract_z
_atom_site_U_iso_or_equiv
_atom_site_adp_type
_atom_site_occupancy
_atom_site_symmetry_multiplicity
_atom_site_calc_flag
_atom_site_refinement_flags
Zn1 Zn 0.0000 0.56225(4) 0.5000 0.0250(3) Uani 1 2 d S
C1 C -0.4480(4) 0.2864(4) 0.5378(10) 0.0331(13) Uani 1 1 d .
H1A H -0.4144 0.3478 0.4873 0.040 Uiso 1 1 calc R
H1B H -0.4471 0.2902 0.6815 0.040 Uiso 1 1 calc R
C2 C -0.3022(4) 0.1747(5) 0.5701(11) 0.0363(14) Uani 1 1 d .
H2A H -0.2716 0.1137 0.5111 0.044 Uiso 1 1 calc R
H2B H -0.3117 0.1595 0.7094 0.044 Uiso 1 1 calc R
C3 C -0.1957(6) 0.3147(7) 0.7163(12) 0.067(3) Uani 1 1 d .
H3A H -0.2093 0.2893 0.8422 0.081 Uiso 1 1 calc R
C4 C -0.1341(6) 0.4029(7) 0.6934(12) 0.066(3) Uani 1 1 d .
H4A H -0.1120 0.4368 0.8075 0.079 Uiso 1 1 calc R
C5 C -0.1451(6) 0.3934(7) 0.3650(11) 0.064(3) Uani 1 1 d .
H5A H -0.1291 0.4191 0.2406 0.077 Uiso 1 1 calc R
C6 C -0.2082(8) 0.3085(8) 0.3752(11) 0.073(3) Uani 1 1 d .
H6A H -0.2329 0.2792 0.2586 0.087 Uiso 1 1 calc R
C7 C -0.2348(4) 0.2674(5) 0.5531(10) 0.0335(13) Uani 1 1 d .
N2 N -0.1064(4) 0.4396(4) 0.5237(8) 0.0262(12) Uani 1 1 d .
N3 N -0.3978(4) 0.1907(4) 0.4741(8) 0.0278(12) Uani 1 1 d .
H3B H -0.4220 0.1476 0.3883 0.033 Uiso 1 1 calc R
O1 O -0.0192(2) 0.5605(5) 0.1722(5) 0.0295(8) Uani 1 1 d .
O2 O 0.0850(4) 0.6942(4) 0.0416(7) 0.0578(16) Uani 1 1 d .
O3 O 0.2802(9) 0.5832(15) 0.0644(19) 0.192(5) Uiso 1 1 d .
O4 O 0.0943(12) 0.9216(14) 0.047(3) 0.231(7) Uiso 1 1 d .
O5 O 0.0000 0.202(3) 1.0000 0.306(15) Uiso 1 2 d S
O6 O -0.4905(16) 0.568(3) 0.705(3) 0.355(12) Uiso 1 1 d .
S1 S 0.0000 0.62847(14) 0.0000 0.0260(4) Uani 1 2 d S

loop_
_atom_site_aniso_label
_atom_site_aniso_U_11
_atom_site_aniso_U_22
_atom_site_aniso_U_33
_atom_site_aniso_U_23
_atom_site_aniso_U_13
_atom_site_aniso_U_12
Zn1 0.0223(4) 0.0187(4) 0.0341(5) 0.000 0.0011(3) 0.000
C1 0.040(3) 0.023(3) 0.036(3) -0.003(2) 0.003(3) -0.007(2)
C2 0.029(3) 0.037(3) 0.043(4) 0.003(3) -0.002(3) -0.011(2)
C3 0.083(6) 0.083(6) 0.036(4) 0.013(4) -0.010(4) -0.057(5)
C4 0.081(6) 0.084(6) 0.032(4) -0.007(4) -0.004(4) -0.055(5)
C5 0.081(6) 0.085(6) 0.026(4) 0.002(4) 0.000(4) -0.059(5)
C6 0.113(7) 0.084(6) 0.022(4) -0.006(4) 0.003(4) -0.064(6)
C7 0.031(3) 0.031(3) 0.039(4) 0.004(3) 0.004(3) -0.009(2)
N2 0.023(3) 0.026(3) 0.029(3) 0.003(2) -0.002(2) 0.000(2)
N3 0.032(3) 0.023(3) 0.028(3) -0.002(2) -0.001(2) -0.009(2)
O1 0.0374(17) 0.0335(18) 0.0177(17) 0.011(2) 0.0000(14) -0.012(3)
O2 0.090(4) 0.063(4) 0.020(2) 0.001(2) 0.006(3) -0.047(3)
S1 0.0386(11) 0.0229(10) 0.0166(9) 0.000 0.0013(8) 0.000

loop_
_atom_type_symbol
_atom_type_description
_atom_type_scat_dispersion_real
_atom_type_scat_dispersion_imag
_atom_type_scat_source
C C 0.0033 0.0016 'International Tables Vol C Tables 4.2.6.8 and 6.1.1.4'
H H 0.0000 0.0000 'International Tables Vol C Tables 4.2.6.8 and 6.1.1.4'
N N 0.0061 0.0033 'International Tables Vol C Tables 4.2.6.8 and 6.1.1.4'
O O 0.0106 0.0060 'International Tables Vol C Tables 4.2.6.8 and 6.1.1.4'
S S 0.1246 0.1234 'International Tables Vol C Tables 4.2.6.8 and 6.1.1.4'
Zn Zn 0.2839 1.4301 'International Tables Vol C Tables 4.2.6.8 and 6.1.1.4'

loop_
_geom_angle_atom_site_label_1
_geom_angle_atom_site_label_2
_geom_angle_atom_site_label_3
_geom_angle
_geom_angle_site_symmetry_1
_geom_angle_site_symmetry_3
N2 Zn1 N2 87.0(3) . 2_556
N2 Zn1 N3 177.5(3) . 3
N2 Zn1 N3 95.40(15) 2_556 3
N2 Zn1 N3 95.40(15) . 4_456
N2 Zn1 N3 177.5(3) 2_556 4_456
N3 Zn1 N3 82.2(3) 3 4_456
N2 Zn1 O1 89.5(2) . 2_556
N2 Zn1 O1 89.67(19) 2_556 2_556
N3 Zn1 O1 91.1(2) 3 2_556
N3 Zn1 O1 89.8(2) 4_456 2_556
N2 Zn1 O1 89.67(19) . .
N2 Zn1 O1 89.5(2) 2_556 .
N3 Zn1 O1 89.8(2) 3 .
N3 Zn1 O1 91.1(2) 4_456 .
O1 Zn1 O1 178.9(3) 2_556 .
N3 C1 C1 110.5(4) . 2_456
N3 C1 H1A 109.6 . .
C1 C1 H1A 109.6 2_456 .
N3 C1 H1B 109.6 . .
C1 C1 H1B 109.6 2_456 .
H1A C1 H1B 108.1 . .
N3 C2 C7 114.1(5) . .
N3 C2 H2A 108.7 . .
C7 C2 H2A 108.7 . .
N3 C2 H2B 108.7 . .
C7 C2 H2B 108.7 . .
H2A C2 H2B 107.6 . .
C7 C3 C4 119.6(7) . .
C7 C3 H3A 120.2 . .
C4 C3 H3A 120.2 . .
N2 C4 C3 124.4(7) . .
N2 C4 H4A 117.8 . .
C3 C4 H4A 117.8 . .
N2 C5 C6 123.4(7) . .
N2 C5 H5A 118.3 . .
C6 C5 H5A 118.3 . .
C7 C6 C5 121.1(7) . .
C7 C6 H6A 119.4 . .
C5 C6 H6A 119.4 . .
C3 C7 C6 115.8(6) . .
C3 C7 C2 121.6(6) . .
C6 C7 C2 122.7(6) . .
C4 N2 C5 115.6(6) . .
C4 N2 Zn1 122.4(5) . .
C5 N2 Zn1 122.0(5) . .
C1 N3 C2 114.1(5) . .
C1 N3 Zn1 106.9(4) . 3_445
C2 N3 Zn1 116.1(4) . 3_445
C1 N3 H3B 123.0 . .
C2 N3 H3B 123.0 . .
Zn1 N3 H3B 47.8 3_445 .
S1 O1 Zn1 139.2(3) . .
O2 S1 O2 110.4(5) . 2
O2 S1 O1 109.6(3) . .
O2 S1 O1 109.5(3) 2 .
O2 S1 O1 109.5(3) . 2
O2 S1 O1 109.6(3) 2 2
O1 S1 O1 108.3(5) . 2

loop_
_geom_bond_atom_site_label_1
_geom_bond_atom_site_label_2
_geom_bond_distance
_geom_bond_site_symmetry_2
Zn1 N2 2.147(6) .
Zn1 N2 2.147(6) 2_556
Zn1 N3 2.163(6) 3
Zn1 N3 2.163(6) 4_456
Zn1 O1 2.223(4) 2_556
Zn1 O1 2.223(4) .
C1 N3 1.466(8) .
C1 C1 1.516(13) 2_456
C1 H1A 0.9700 .
C1 H1B 0.9700 .
C2 N3 1.474(9) .
C2 C7 1.505(8) .
C2 H2A 0.9700 .
C2 H2B 0.9700 .
C3 C7 1.359(10) .
C3 C4 1.414(10) .
C3 H3A 0.9300 .
C4 N2 1.298(10) .
C4 H4A 0.9300 .
C5 N2 1.326(9) .
C5 C6 1.387(10) .
C5 H5A 0.9300 .
C6 C7 1.363(10) .
C6 H6A 0.9300 .
N3 Zn1 2.163(6) 3_445
N3 H3B 0.8600 .
O1 S1 1.473(4) .
O2 S1 1.462(5) .
S1 O2 1.462(5) 2
S1 O1 1.473(4) 2
